data_4037275
loop_
_publ_author_name
'Brassard, Christopher J.'
'Zhang, Xiaoguang'
'Brewer, Christopher R.'
'Liu, Peiye'
'Clark, Ronald J.'
'Zhu, Lei'

_publ_section_title
;
 Cu(II)-Catalyzed Oxidative Formation of 5,5'-Bistriazoles.
;
_journal_issue 24
_journal_name_full 'The Journal of organic chemistry'
_journal_page_first 12091
_journal_page_last 12105
_journal_paper_doi 10.1021/acs.joc.6b01907
_journal_volume 81
_journal_year 2016
_chemical_formula_moiety 'C22 H22 N6'
_chemical_formula_sum 'C22 H22 N6'
_chemical_formula_weight 370.45
_space_group_crystal_system triclinic
_space_group_IT_number 2
_space_group_name_Hall '-P 1'
_space_group_name_H-M_alt 'P -1'
_atom_sites_solution_hydrogens geom
_audit_creation_method SHELXL-2013
_cell_angle_alpha 71.951(5)
_cell_angle_beta 88.879(4)
_cell_angle_gamma 67.801(4)
_cell_formula_units_Z 2
_cell_length_a 9.077(4)
_cell_length_b 10.503(4)
_cell_length_c 11.236(4)
_cell_measurement_reflns_used 6738
_cell_measurement_temperature 103(2)
_cell_measurement_theta_max 28.68
_cell_measurement_theta_min 2.22
_cell_volume 937.2(6)
_computing_cell_refinement 'Bruker SAINT'
_computing_data_collection 'Bruker APEX2'
_computing_data_reduction 'Bruker SAINT'
_computing_molecular_graphics 'Bruker SHELXTL'
_computing_publication_material 'Bruker SHELXTL'
_computing_structure_refinement 'SHELXL-2013 (Sheldrick, 2013)'
_computing_structure_solution 'SHELXS-97 (Sheldrick 2008)'
_diffrn_ambient_temperature 103(2)
_diffrn_measured_fraction_theta_full 0.995
_diffrn_measured_fraction_theta_max 0.941
_diffrn_measurement_device_type 'Bruker APEX-II CCD'
_diffrn_measurement_method '\f and \w scans'
_diffrn_radiation_type MoK\a
_diffrn_radiation_wavelength 0.71073
_diffrn_reflns_av_R_equivalents 0.0186
_diffrn_reflns_av_unetI/netI 0.0245
_diffrn_reflns_Laue_measured_fraction_full 0.995
_diffrn_reflns_Laue_measured_fraction_max 0.941
_diffrn_reflns_limit_h_max 12
_diffrn_reflns_limit_h_min -12
_diffrn_reflns_limit_k_max 13
_diffrn_reflns_limit_k_min -14
_diffrn_reflns_limit_l_max 15
_diffrn_reflns_limit_l_min -14
_diffrn_reflns_number 10192
_diffrn_reflns_point_group_measured_fraction_full 0.995
_diffrn_reflns_point_group_measured_fraction_max 0.941
_diffrn_reflns_theta_full 25.242
_diffrn_reflns_theta_max 28.751
_diffrn_reflns_theta_min 1.918
_exptl_absorpt_coefficient_mu 0.082
_exptl_absorpt_correction_T_max 0.7458
_exptl_absorpt_correction_T_min 0.6393
_exptl_absorpt_correction_type empirical
_exptl_absorpt_process_details SADABS
_exptl_crystal_colour colourless
_exptl_crystal_density_diffrn 1.313
_exptl_crystal_description irregular
_exptl_crystal_F_000 392
_exptl_crystal_size_max 0.290
_exptl_crystal_size_mid 0.145
_exptl_crystal_size_min 0.117
_refine_diff_density_max 0.302
_refine_diff_density_min -0.265
_refine_diff_density_rms 0.041
_refine_ls_extinction_method none
_refine_ls_goodness_of_fit_ref 0.997
_refine_ls_hydrogen_treatment constr
_refine_ls_matrix_type full
_refine_ls_number_parameters 253
_refine_ls_number_reflns 4577
_refine_ls_number_restraints 0
_refine_ls_restrained_S_all 0.997
_refine_ls_R_factor_all 0.0442
_refine_ls_R_factor_gt 0.0368
_refine_ls_shift/su_max 0.000
_refine_ls_shift/su_mean 0.000
_refine_ls_structure_factor_coef Fsqd
_refine_ls_weighting_details 'w=1/[\s^2^(Fo^2^)+(0.0355P)^2^+0.4532P] where P=(Fo^2^+2Fc^2^)/3'
_refine_ls_weighting_scheme calc
_refine_ls_wR_factor_gt 0.0864
_refine_ls_wR_factor_ref 0.0914
_reflns_Friedel_coverage 0.000
_reflns_number_gt 3912
_reflns_number_total 4577
_reflns_threshold_expression 'I > 2\s(I)'
_cod_data_source_file jo6b01907_si_001.cif
_cod_data_source_block zhu196a
_cod_database_code 4037275
_shelx_space_group_comment
; 
The symmetry employed for this shelxl refinement is uniquely defined 
by the following loop, which should always be used as a source of 
symmetry information in preference to the above space-group names. 
They are only intended as comments. 
;
_shelx_estimated_absorpt_t_min 0.977
_shelx_estimated_absorpt_t_max 0.990
_shelxl_version_number 2013-4

loop_
_space_group_symop_operation_xyz
'x, y, z'
'-x, -y, -z'

loop_
_atom_site_label
_atom_site_type_symbol
_atom_site_fract_x
_atom_site_fract_y
_atom_site_fract_z
_atom_site_U_iso_or_equiv
_atom_site_adp_type
_atom_site_occupancy
_atom_site_site_symmetry_order
_atom_site_calc_flag
_atom_site_refinement_flags_posn
_atom_site_refinement_flags_adp
C1 C 0.50483(13) 0.71980(12) 0.27464(10) 0.0178(2) Uani 1 1 d . .
H1 H 0.5042 0.6351 0.2611 0.021 Uiso 1 1 calc R U
C2 C 0.58063(13) 0.70811(13) 0.38621(11) 0.0210(2) Uani 1 1 d . .
H2 H 0.6309 0.6157 0.4490 0.025 Uiso 1 1 calc R U
C3 C 0.58266(14) 0.83180(14) 0.40561(11) 0.0235(2) Uani 1 1 d . .
H3 H 0.6335 0.8240 0.4821 0.028 Uiso 1 1 calc R U
C4 C 0.51057(15) 0.96658(14) 0.31349(12) 0.0255(3) Uani 1 1 d . .
H4 H 0.5140 1.0507 0.3264 0.031 Uiso 1 1 calc R U
C5 C 0.43294(14) 0.97927(12) 0.20174(11) 0.0210(2) Uani 1 1 d . .
H5 H 0.3826 1.0719 0.1392 0.025 Uiso 1 1 calc R U
C6 C 0.42961(12) 0.85571(12) 0.18238(10) 0.0153(2) Uani 1 1 d . .
C7 C 0.34397(12) 0.86613(12) 0.06322(10) 0.0156(2) Uani 1 1 d . .
H7A H 0.3221 0.9621 -0.0011 0.019 Uiso 1 1 calc R U
H7B H 0.4133 0.7899 0.0294 0.019 Uiso 1 1 calc R U
C8 C 0.14276(12) 0.74344(11) 0.07957(10) 0.0138(2) Uani 1 1 d . .
C9 C -0.00333(12) 0.77451(11) 0.12683(10) 0.0151(2) Uani 1 1 d . .
C10 C 0.22873(12) 0.62113(11) 0.03622(10) 0.0147(2) Uani 1 1 d . .
C11 C 0.25813(13) 0.47507(11) 0.09221(10) 0.0167(2) Uani 1 1 d . .
C12 C 0.28449(13) 0.75781(12) -0.18174(10) 0.0168(2) Uani 1 1 d . .
H12A H 0.3944 0.7483 -0.2007 0.020 Uiso 1 1 calc R U
H12B H 0.2343 0.8462 -0.1572 0.020 Uiso 1 1 calc R U
C13 C 0.18918(13) 0.77475(11) -0.29880(10) 0.0165(2) Uani 1 1 d . .
C14 C 0.02259(13) 0.84043(12) -0.31132(10) 0.0181(2) Uani 1 1 d . .
H14 H -0.0304 0.8724 -0.2458 0.022 Uiso 1 1 calc R U
C15 C -0.06654(14) 0.85935(13) -0.41969(11) 0.0215(2) Uani 1 1 d . .
H15 H -0.1801 0.9036 -0.4276 0.026 Uiso 1 1 calc R U
C16 C 0.00995(16) 0.81377(13) -0.51604(11) 0.0246(3) Uani 1 1 d . .
H16 H -0.0510 0.8272 -0.5900 0.030 Uiso 1 1 calc R U
C17 C 0.17572(16) 0.74848(14) -0.50398(11) 0.0264(3) Uani 1 1 d . .
H17 H 0.2283 0.7172 -0.5698 0.032 Uiso 1 1 calc R U
C18 C 0.26556(15) 0.72860(13) -0.39546(11) 0.0221(2) Uani 1 1 d . .
H18 H 0.3791 0.6835 -0.3875 0.027 Uiso 1 1 calc R U
C19 C -0.10118(13) 0.68418(12) 0.15029(11) 0.0195(2) Uani 1 1 d . .
H19A H -0.0937 0.6415 0.0821 0.023 Uiso 1 1 calc R U
H19B H -0.2149 0.7468 0.1492 0.023 Uiso 1 1 calc R U
C20 C -0.04332(14) 0.56084(13) 0.27834(11) 0.0217(2) Uani 1 1 d . .
H20A H -0.0791 0.6038 0.3460 0.026 Uiso 1 1 calc R U
H20B H -0.0964 0.4930 0.2825 0.026 Uiso 1 1 calc R U
C21 C 0.13824(14) 0.47300(12) 0.30528(11) 0.0212(2) Uani 1 1 d . .
H21A H 0.1907 0.5402 0.3055 0.025 Uiso 1 1 calc R U
H21B H 0.1613 0.4010 0.3910 0.025 Uiso 1 1 calc R U
C22 C 0.21500(15) 0.39189(13) 0.21328(12) 0.0247(3) Uani 1 1 d . .
H22A H 0.3138 0.3083 0.2586 0.030 Uiso 1 1 calc R U
H22B H 0.1408 0.3516 0.1913 0.030 Uiso 1 1 calc R U
N1 N 0.19229(10) 0.84785(9) 0.08893(8) 0.01391(18) Uani 1 1 d . .
N2 N 0.08187(11) 0.93983(10) 0.13723(8) 0.01606(19) Uani 1 1 d . .
N3 N -0.03742(11) 0.89525(10) 0.16102(8) 0.01631(19) Uani 1 1 d . .
N4 N 0.34125(11) 0.40266(10) 0.01437(9) 0.01826(19) Uani 1 1 d . .
N5 N 0.36166(11) 0.49684(10) -0.08732(9) 0.01788(19) Uani 1 1 d . .
N6 N 0.29271(11) 0.62932(10) -0.07558(8) 0.01487(18) Uani 1 1 d . .

loop_
_atom_site_aniso_label
_atom_site_aniso_U_11
_atom_site_aniso_U_22
_atom_site_aniso_U_33
_atom_site_aniso_U_23
_atom_site_aniso_U_13
_atom_site_aniso_U_12
C1 0.0167(5) 0.0173(5) 0.0199(5) -0.0078(4) 0.0020(4) -0.0058(4)
C2 0.0179(5) 0.0228(6) 0.0183(5) -0.0049(4) 0.0000(4) -0.0052(4)
C3 0.0202(5) 0.0318(6) 0.0216(6) -0.0131(5) -0.0009(4) -0.0097(5)
C4 0.0276(6) 0.0242(6) 0.0308(7) -0.0147(5) -0.0001(5) -0.0121(5)
C5 0.0209(5) 0.0173(5) 0.0247(6) -0.0074(4) 0.0001(4) -0.0069(4)
C6 0.0130(5) 0.0180(5) 0.0159(5) -0.0073(4) 0.0024(4) -0.0059(4)
C7 0.0149(5) 0.0167(5) 0.0151(5) -0.0057(4) 0.0019(4) -0.0057(4)
C8 0.0143(5) 0.0126(4) 0.0120(5) -0.0029(4) -0.0010(4) -0.0034(4)
C9 0.0139(5) 0.0149(5) 0.0128(5) -0.0035(4) -0.0006(4) -0.0024(4)
C10 0.0128(5) 0.0155(5) 0.0149(5) -0.0057(4) 0.0000(4) -0.0041(4)
C11 0.0141(5) 0.0146(5) 0.0196(5) -0.0058(4) -0.0002(4) -0.0034(4)
C12 0.0187(5) 0.0174(5) 0.0151(5) -0.0057(4) 0.0020(4) -0.0077(4)
C13 0.0210(5) 0.0158(5) 0.0138(5) -0.0051(4) 0.0022(4) -0.0082(4)
C14 0.0216(5) 0.0178(5) 0.0171(5) -0.0075(4) 0.0031(4) -0.0087(4)
C15 0.0232(6) 0.0207(5) 0.0211(6) -0.0051(4) -0.0016(4) -0.0104(5)
C16 0.0364(7) 0.0264(6) 0.0150(5) -0.0048(4) -0.0013(5) -0.0180(5)
C17 0.0380(7) 0.0307(6) 0.0160(6) -0.0119(5) 0.0085(5) -0.0159(6)
C18 0.0239(6) 0.0237(6) 0.0184(6) -0.0085(4) 0.0060(4) -0.0078(5)
C19 0.0139(5) 0.0212(5) 0.0226(6) -0.0064(4) 0.0009(4) -0.0065(4)
C20 0.0209(6) 0.0204(5) 0.0236(6) -0.0058(5) 0.0066(4) -0.0092(5)
C21 0.0217(5) 0.0195(5) 0.0184(5) -0.0018(4) 0.0009(4) -0.0074(4)
C22 0.0262(6) 0.0156(5) 0.0263(6) -0.0031(4) 0.0069(5) -0.0049(5)
N1 0.0132(4) 0.0139(4) 0.0133(4) -0.0056(3) 0.0003(3) -0.0030(3)
N2 0.0153(4) 0.0161(4) 0.0147(4) -0.0069(3) 0.0012(3) -0.0024(3)
N3 0.0154(4) 0.0170(4) 0.0138(4) -0.0049(3) 0.0007(3) -0.0034(3)
N4 0.0169(4) 0.0167(4) 0.0206(5) -0.0075(4) 0.0002(3) -0.0047(4)
N5 0.0175(4) 0.0160(4) 0.0204(5) -0.0094(4) 0.0004(3) -0.0040(4)
N6 0.0148(4) 0.0149(4) 0.0149(4) -0.0069(3) 0.0007(3) -0.0040(3)

loop_
_atom_type_symbol
_atom_type_description
_atom_type_scat_dispersion_real
_atom_type_scat_dispersion_imag
_atom_type_scat_source
C C 0.0033 0.0016 'International Tables Vol C Tables 4.2.6.8 and 6.1.1.4'
H H 0.0000 0.0000 'International Tables Vol C Tables 4.2.6.8 and 6.1.1.4'
N N 0.0061 0.0033 'International Tables Vol C Tables 4.2.6.8 and 6.1.1.4'

loop_
_geom_angle_atom_site_label_1
_geom_angle_atom_site_label_2
_geom_angle_atom_site_label_3
_geom_angle
C2 C1 C6 120.23(10)
C2 C1 H1 119.9
C6 C1 H1 119.9
C3 C2 C1 119.90(11)
C3 C2 H2 120.0
C1 C2 H2 120.0
C4 C3 C2 120.09(11)
C4 C3 H3 120.0
C2 C3 H3 120.0
C3 C4 C5 120.29(11)
C3 C4 H4 119.9
C5 C4 H4 119.9
C6 C5 C4 119.76(11)
C6 C5 H5 120.1
C4 C5 H5 120.1
C5 C6 C1 119.71(10)
C5 C6 C7 121.06(10)
C1 C6 C7 119.23(10)
N1 C7 C6 110.56(9)
N1 C7 H7A 109.5
C6 C7 H7A 109.5
N1 C7 H7B 109.5
C6 C7 H7B 109.5
H7A C7 H7B 108.1
N1 C8 C9 104.90(9)
N1 C8 C10 127.75(10)
C9 C8 C10 127.26(10)
N3 C9 C8 108.30(9)
N3 C9 C19 124.78(10)
C8 C9 C19 126.63(10)
N6 C10 C11 104.72(9)
N6 C10 C8 125.78(10)
C11 C10 C8 129.43(10)
N4 C11 C10 107.72(10)
N4 C11 C22 119.55(10)
C10 C11 C22 132.72(10)
N6 C12 C13 111.90(9)
N6 C12 H12A 109.2
C13 C12 H12A 109.2
N6 C12 H12B 109.2
C13 C12 H12B 109.2
H12A C12 H12B 107.9
C18 C13 C14 119.42(10)
C18 C13 C12 121.00(10)
C14 C13 C12 119.56(10)
C13 C14 C15 120.17(11)
C13 C14 H14 119.9
C15 C14 H14 119.9
C16 C15 C14 120.26(11)
C16 C15 H15 119.9
C14 C15 H15 119.9
C15 C16 C17 119.73(11)
C15 C16 H16 120.1
C17 C16 H16 120.1
C16 C17 C18 120.27(11)
C16 C17 H17 119.9
C18 C17 H17 119.9
C13 C18 C17 120.14(11)
C13 C18 H18 119.9
C17 C18 H18 119.9
C9 C19 C20 111.28(9)
C9 C19 H19A 109.4
C20 C19 H19A 109.4
C9 C19 H19B 109.4
C20 C19 H19B 109.4
H19A C19 H19B 108.0
C21 C20 C19 115.57(9)
C21 C20 H20A 108.4
C19 C20 H20A 108.4
C21 C20 H20B 108.4
C19 C20 H20B 108.4
H20A C20 H20B 107.4
C22 C21 C20 116.08(10)
C22 C21 H21A 108.3
C20 C21 H21A 108.3
C22 C21 H21B 108.3
C20 C21 H21B 108.3
H21A C21 H21B 107.4
C11 C22 C21 118.23(10)
C11 C22 H22A 107.8
C21 C22 H22A 107.8
C11 C22 H22B 107.8
C21 C22 H22B 107.8
H22A C22 H22B 107.1
N2 N1 C8 110.22(9)
N2 N1 C7 118.89(9)
C8 N1 C7 130.75(9)
N3 N2 N1 107.81(9)
N2 N3 C9 108.77(9)
N5 N4 C11 109.30(9)
N4 N5 N6 107.58(9)
N5 N6 C10 110.65(9)
N5 N6 C12 119.14(9)
C10 N6 C12 130.01(9)

loop_
_geom_bond_atom_site_label_1
_geom_bond_atom_site_label_2
_geom_bond_distance
C1 C2 1.3909(16)
C1 C6 1.3974(15)
C1 H1 0.9500
C2 C3 1.3890(17)
C2 H2 0.9500
C3 C4 1.3864(18)
C3 H3 0.9500
C4 C5 1.3967(17)
C4 H4 0.9500
C5 C6 1.3918(16)
C5 H5 0.9500
C6 C7 1.5149(15)
C7 N1 1.4716(15)
C7 H7A 0.9900
C7 H7B 0.9900
C8 N1 1.3643(14)
C8 C9 1.3783(15)
C8 C10 1.4532(15)
C9 N3 1.3609(14)
C9 C19 1.4937(16)
C10 N6 1.3656(14)
C10 C11 1.3855(15)
C11 N4 1.3658(15)
C11 C22 1.5061(17)
C12 N6 1.4764(14)
C12 C13 1.5144(15)
C12 H12A 0.9900
C12 H12B 0.9900
C13 C18 1.3922(16)
C13 C14 1.3936(16)
C14 C15 1.3942(16)
C14 H14 0.9500
C15 C16 1.3870(18)
C15 H15 0.9500
C16 C17 1.3868(19)
C16 H16 0.9500
C17 C18 1.3956(17)
C17 H17 0.9500
C18 H18 0.9500
C19 C20 1.5443(17)
C19 H19A 0.9900
C19 H19B 0.9900
C20 C21 1.5349(17)
C20 H20A 0.9900
C20 H20B 0.9900
C21 C22 1.5326(17)
C21 H21A 0.9900
C21 H21B 0.9900
C22 H22A 0.9900
C22 H22B 0.9900
N1 N2 1.3433(13)
N2 N3 1.3256(14)
N4 N5 1.3222(14)
N5 N6 1.3408(13)

loop_
_geom_torsion_atom_site_label_1
_geom_torsion_atom_site_label_2
_geom_torsion_atom_site_label_3
_geom_torsion_atom_site_label_4
_geom_torsion
C6 C1 C2 C3 -0.50(17)
C1 C2 C3 C4 -0.60(18)
C2 C3 C4 C5 1.21(19)
C3 C4 C5 C6 -0.72(19)
C4 C5 C6 C1 -0.38(17)
C4 C5 C6 C7 178.93(10)
C2 C1 C6 C5 0.99(16)
C2 C1 C6 C7 -178.33(10)
C5 C6 C7 N1 -105.41(12)
C1 C6 C7 N1 73.90(12)
N1 C8 C9 N3 0.73(11)
C10 C8 C9 N3 177.54(9)
N1 C8 C9 C19 -173.22(10)
C10 C8 C9 C19 3.58(18)
N1 C8 C10 N6 -53.46(16)
C9 C8 C10 N6 130.45(12)
N1 C8 C10 C11 129.94(12)
C9 C8 C10 C11 -46.15(17)
N6 C10 C11 N4 1.71(11)
C8 C10 C11 N4 178.86(10)
N6 C10 C11 C22 -177.47(12)
C8 C10 C11 C22 -0.3(2)
N6 C12 C13 C18 -99.60(12)
N6 C12 C13 C14 81.83(12)
C18 C13 C14 C15 0.13(16)
C12 C13 C14 C15 178.72(10)
C13 C14 C15 C16 -0.39(17)
C14 C15 C16 C17 0.33(18)
C15 C16 C17 C18 -0.02(18)
C14 C13 C18 C17 0.18(17)
C12 C13 C18 C17 -178.39(11)
C16 C17 C18 C13 -0.23(18)
N3 C9 C19 C20 -90.28(13)
C8 C9 C19 C20 82.72(14)
C9 C19 C20 C21 -47.17(14)
C19 C20 C21 C22 -60.88(14)
N4 C11 C22 C21 173.38(10)
C10 C11 C22 C21 -7.52(19)
C20 C21 C22 C11 83.20(14)
C9 C8 N1 N2 -1.00(11)
C10 C8 N1 N2 -177.78(10)
C9 C8 N1 C7 174.56(10)
C10 C8 N1 C7 -2.22(17)
C6 C7 N1 N2 58.28(12)
C6 C7 N1 C8 -116.96(11)
C8 N1 N2 N3 0.90(11)
C7 N1 N2 N3 -175.26(8)
N1 N2 N3 C9 -0.41(11)
C8 C9 N3 N2 -0.22(12)
C19 C9 N3 N2 173.88(10)
C10 C11 N4 N5 -1.18(12)
C22 C11 N4 N5 178.12(10)
C11 N4 N5 N6 0.13(11)
N4 N5 N6 C10 1.00(11)
N4 N5 N6 C12 -174.42(9)
C11 C10 N6 N5 -1.68(11)
C8 C10 N6 N5 -178.97(9)
C11 C10 N6 C12 173.09(10)
C8 C10 N6 C12 -4.19(17)
C13 C12 N6 N5 61.06(12)
C13 C12 N6 C10 -113.34(12)
